data_7214673
loop_
_publ_author_name
'Peng, Guo'
'Liu, Zhihui'
'Ma, Li'
'Liang, Li'
'Zhang, Limin'
'Kostakis, George. E'
'Deng, Hong'

_publ_section_title
;
 A series of 3d--4f heterometallic coordination polymers constructed from
 size-tunable copper halide clusters and lanthanide-organic motifs
;
_journal_issue 18
_journal_name_full CrystEngComm
_journal_page_first 5974
_journal_paper_doi 10.1039/c2ce25214g
_journal_volume 14
_journal_year 2012
_chemical_formula_moiety 'C13 H12 Br2 Cu2 Er N2 O8, 2(H2 O)'
_chemical_formula_sum 'C13 H16 Br2 Cu2 Er N2 O10'
_chemical_formula_weight 814.44
_chemical_name_systematic
;
?
;
_space_group_IT_number 60
_symmetry_cell_setting orthorhombic
_symmetry_space_group_name_Hall '-P 2n 2ab'
_symmetry_space_group_name_H-M 'P b c n'
_atom_sites_solution_hydrogens geom
_atom_sites_solution_primary direct
_atom_sites_solution_secondary difmap
_audit_creation_method SHELXL-97
_cell_angle_alpha 90.00
_cell_angle_beta 90.00
_cell_angle_gamma 90.00
_cell_formula_units_Z 8
_cell_length_a 9.8237(17)
_cell_length_b 32.797(6)
_cell_length_c 12.751(2)
_cell_measurement_reflns_used 4882
_cell_measurement_temperature 296(2)
_cell_measurement_theta_max 27.95
_cell_measurement_theta_min 2.02
_cell_volume 4108.2(12)
_computing_cell_refinement 'Apex2 (Bruker, 2005)'
_computing_data_collection 'Apex2 (Bruker, 2005)'
_computing_data_reduction 'Apex2 (Bruker, 2005)'
_computing_molecular_graphics 'SHELXTL 6.12'
_computing_publication_material 'SHELXTL 6.12'
_computing_structure_refinement 'SHELXTL 6.12'
_computing_structure_solution 'SHELXTL 6.12 (Bruker, 2000-2003)'
_diffrn_ambient_temperature 296(2)
_diffrn_measured_fraction_theta_full 0.987
_diffrn_measured_fraction_theta_max 0.987
_diffrn_measurement_device_type 'Bruker AXS SMART APEX CCD diffractometer'
_diffrn_measurement_method '\w scans'
_diffrn_radiation_monochromator graphite
_diffrn_radiation_source 'fine-focus sealed tube'
_diffrn_radiation_type MoK\a
_diffrn_radiation_wavelength 0.71073
_diffrn_reflns_av_R_equivalents 0.0845
_diffrn_reflns_av_sigmaI/netI 0.0525
_diffrn_reflns_limit_h_max 12
_diffrn_reflns_limit_h_min -12
_diffrn_reflns_limit_k_max 43
_diffrn_reflns_limit_k_min -43
_diffrn_reflns_limit_l_max 16
_diffrn_reflns_limit_l_min -16
_diffrn_reflns_number 42386
_diffrn_reflns_theta_full 27.95
_diffrn_reflns_theta_max 27.95
_diffrn_reflns_theta_min 2.02
_exptl_absorpt_coefficient_mu 10.045
_exptl_absorpt_correction_T_max 0.2963
_exptl_absorpt_correction_T_min 0.1526
_exptl_absorpt_correction_type multi-scan
_exptl_absorpt_process_details 'Apex2 (Bruker, 2005)'
_exptl_crystal_colour yellow
_exptl_crystal_density_diffrn 2.633
_exptl_crystal_density_method 'not measured'
_exptl_crystal_description block
_exptl_crystal_F_000 3008
_exptl_crystal_size_max 0.30
_exptl_crystal_size_mid 0.25
_exptl_crystal_size_min 0.16
_refine_diff_density_max 3.143
_refine_diff_density_min -3.439
_refine_diff_density_rms 0.298
_refine_ls_extinction_method none
_refine_ls_goodness_of_fit_ref 1.248
_refine_ls_hydrogen_treatment constr
_refine_ls_matrix_type full
_refine_ls_number_parameters 272
_refine_ls_number_reflns 4882
_refine_ls_number_restraints 6
_refine_ls_restrained_S_all 1.247
_refine_ls_R_factor_all 0.1221
_refine_ls_R_factor_gt 0.0868
_refine_ls_shift/su_max 0.000
_refine_ls_shift/su_mean 0.000
_refine_ls_structure_factor_coef Fsqd
_refine_ls_weighting_details 'calc w=1/[\s^2^(Fo^2^)+(0.0000P)^2^+265.7565P] where P=(Fo^2^+2Fc^2^)/3'
_refine_ls_weighting_scheme calc
_refine_ls_wR_factor_gt 0.1879
_refine_ls_wR_factor_ref 0.2021
_reflns_number_gt 3476
_reflns_number_total 4882
_reflns_threshold_expression >2sigma(I)
_cod_data_source_file c2ce25214g.txt
_cod_data_source_block 5
_cod_original_cell_volume 4108.3(12)
_cod_original_sg_symbol_Hall -P2n2ab
_cod_original_sg_symbol_H-M Pbcn
_cod_database_code 7214673

loop_
_symmetry_equiv_pos_as_xyz
'x, y, z'
'-x+1/2, -y+1/2, z+1/2'
'-x, y, -z+1/2'
'x+1/2, -y+1/2, -z'
'-x, -y, -z'
'x-1/2, y-1/2, -z-1/2'
'x, -y, z-1/2'
'-x-1/2, y-1/2, z'

loop_
_atom_site_label
_atom_site_type_symbol
_atom_site_fract_x
_atom_site_fract_y
_atom_site_fract_z
_atom_site_U_iso_or_equiv
_atom_site_adp_type
_atom_site_occupancy
_atom_site_symmetry_multiplicity
_atom_site_calc_flag
_atom_site_refinement_flags
Br1 Br -0.1184(3) 0.27905(7) 0.11200(19) 0.0582(6) Uani 1 1 d .
Br2 Br 0.1700(3) 0.19688(8) 0.1325(2) 0.0642(7) Uani 1 1 d .
C1 C -0.343(2) 0.1779(6) 0.0996(18) 0.049(6) Uani 1 1 d .
H1 H -0.3603 0.2051 0.0838 0.059 Uiso 1 1 calc R
C2 C -0.450(2) 0.1510(7) 0.103(2) 0.061(7) Uani 1 1 d .
H2 H -0.5382 0.1600 0.0878 0.073 Uiso 1 1 calc R
C3 C -0.4277(18) 0.1110(6) 0.1273(17) 0.040(5) Uani 1 1 d .
H3 H -0.4993 0.0925 0.1301 0.048 Uiso 1 1 calc R
C4 C -0.2962(17) 0.0988(5) 0.1479(13) 0.026(4) Uani 1 1 d .
C5 C -0.1935(18) 0.1273(5) 0.1428(15) 0.033(4) Uani 1 1 d .
H5 H -0.1051 0.1188 0.1569 0.040 Uiso 1 1 calc R
C6 C -0.2624(17) 0.0564(6) 0.1810(12) 0.028(4) Uani 1 1 d .
C7 C 0.0608(15) -0.0151(5) 0.5010(11) 0.021(3) Uani 1 1 d .
C8 C 0.117(2) -0.1982(6) 0.1227(15) 0.042(5) Uani 1 1 d .
H8 H 0.0897 -0.2251 0.1132 0.050 Uiso 1 1 calc R
C9 C 0.0238(19) -0.1666(6) 0.1105(16) 0.044(5) Uani 1 1 d .
H9 H -0.0648 -0.1723 0.0893 0.052 Uiso 1 1 calc R
C10 C 0.0620(19) -0.1271(6) 0.1296(14) 0.035(4) Uani 1 1 d .
H10 H -0.0017 -0.1062 0.1247 0.041 Uiso 1 1 calc R
C11 C 0.1941(17) -0.1184(5) 0.1557(12) 0.024(3) Uani 1 1 d U
C12 C 0.2853(18) -0.1513(6) 0.1649(14) 0.032(4) Uani 1 1 d .
H12 H 0.3754 -0.1461 0.1832 0.039 Uiso 1 1 calc R
C13 C 0.2425(17) -0.0768(6) 0.1850(12) 0.028(4) Uani 1 1 d .
Cu1 Cu -0.0695(4) 0.20736(10) 0.1494(3) 0.0761(11) Uani 1 1 d .
Cu2 Cu -0.1180(4) 0.26616(10) 0.3142(3) 0.0799(11) Uani 1 1 d .
Er1 Er 0.5000 -0.01776(3) 0.2500 0.0250(3) Uani 1 2 d S
Er2 Er 0.0000 -0.00308(3) 0.2500 0.0213(2) Uani 1 2 d S
N1 N -0.2135(17) 0.1662(5) 0.1190(13) 0.039(4) Uani 1 1 d .
N2 N 0.2454(18) -0.1900(5) 0.1479(15) 0.048(4) Uani 1 1 d .
O1 O -0.1404(12) 0.0486(4) 0.2015(11) 0.035(3) Uani 1 1 d .
O2 O -0.3574(13) 0.0310(4) 0.1887(12) 0.044(4) Uani 1 1 d .
O3 O 0.1054(11) -0.0265(4) 0.4143(9) 0.029(3) Uani 1 1 d .
O4 O 0.1074(11) -0.0238(4) 0.5903(9) 0.029(3) Uani 1 1 d .
O5 O 0.1544(12) -0.0505(4) 0.2026(10) 0.034(3) Uani 1 1 d .
O6 O 0.3685(12) -0.0703(4) 0.1890(10) 0.034(3) Uani 1 1 d .
O1W O 0.3876(13) 0.0101(5) 0.0996(12) 0.054(4) Uani 1 1 d .
O2W O 0.6181(12) -0.0460(4) 0.1001(10) 0.037(3) Uani 1 1 d .
O3W O 0.694(3) 0.8775(6) 0.077(2) 0.131(10) Uani 1 1 d .
O4W O 0.794(5) 0.8951(9) 0.918(3) 0.207(18) Uani 1 1 d .

loop_
_atom_site_aniso_label
_atom_site_aniso_U_11
_atom_site_aniso_U_22
_atom_site_aniso_U_33
_atom_site_aniso_U_23
_atom_site_aniso_U_13
_atom_site_aniso_U_12
Br1 0.0761(17) 0.0456(13) 0.0530(14) 0.0096(11) -0.0078(12) -0.0003(12)
Br2 0.0729(17) 0.0618(16) 0.0578(15) -0.0098(13) 0.0053(13) 0.0028(13)
C1 0.066(15) 0.025(10) 0.056(14) 0.009(9) -0.008(12) 0.014(10)
C2 0.036(11) 0.048(13) 0.10(2) 0.009(14) -0.020(13) 0.021(10)
C3 0.023(9) 0.043(11) 0.054(13) 0.020(10) -0.006(8) 0.003(8)
C4 0.026(8) 0.029(9) 0.024(8) 0.008(7) -0.011(6) 0.003(7)
C5 0.028(9) 0.023(9) 0.048(11) 0.006(8) -0.002(8) -0.003(7)
C6 0.027(8) 0.036(10) 0.020(8) 0.007(7) -0.008(7) 0.000(7)
C7 0.019(7) 0.037(9) 0.008(6) -0.008(7) 0.002(5) -0.001(6)
C8 0.067(14) 0.027(10) 0.032(10) 0.006(8) 0.001(10) -0.020(10)
C9 0.031(11) 0.053(13) 0.047(12) -0.006(10) -0.015(9) -0.009(9)
C10 0.031(9) 0.048(12) 0.024(9) -0.002(8) -0.002(7) 0.001(9)
C11 0.028(7) 0.030(7) 0.013(6) -0.006(5) 0.000(5) 0.005(6)
C12 0.028(9) 0.040(11) 0.028(9) -0.002(8) -0.003(7) 0.005(8)
C13 0.028(8) 0.035(10) 0.021(8) 0.001(7) -0.007(7) 0.003(7)
Cu1 0.081(2) 0.0513(19) 0.095(3) 0.0047(18) -0.016(2) -0.0318(18)
Cu2 0.091(3) 0.0457(18) 0.103(3) 0.0094(18) 0.011(2) 0.0299(18)
Er1 0.0155(4) 0.0267(5) 0.0327(5) 0.000 -0.0100(5) 0.000
Er2 0.0140(4) 0.0228(5) 0.0272(5) 0.000 -0.0130(4) 0.000
N1 0.049(10) 0.032(9) 0.035(9) 0.001(7) -0.004(7) -0.010(8)
N2 0.047(10) 0.027(9) 0.070(12) -0.012(9) 0.004(10) -0.002(8)
O1 0.024(6) 0.033(7) 0.047(8) 0.006(6) -0.011(6) 0.008(5)
O2 0.027(7) 0.032(7) 0.073(10) 0.014(7) -0.003(7) -0.013(6)
O3 0.021(6) 0.048(8) 0.018(6) 0.000(5) -0.007(5) 0.003(5)
O4 0.022(6) 0.041(7) 0.024(6) -0.001(5) -0.005(5) 0.009(5)
O5 0.028(6) 0.024(6) 0.049(8) -0.010(6) -0.005(6) 0.007(5)
O6 0.021(6) 0.045(8) 0.037(7) -0.006(6) -0.003(5) 0.000(5)
O1W 0.018(6) 0.081(12) 0.063(10) 0.030(9) -0.003(7) -0.001(7)
O2W 0.028(6) 0.056(9) 0.028(7) -0.010(6) 0.000(5) -0.013(6)
O3W 0.17(3) 0.048(13) 0.18(3) -0.004(15) -0.02(2) -0.023(15)
O4W 0.27(5) 0.11(2) 0.24(4) 0.00(3) -0.08(4) -0.03(3)

loop_
_atom_type_symbol
_atom_type_description
_atom_type_scat_dispersion_real
_atom_type_scat_dispersion_imag
_atom_type_scat_source
C C 0.0033 0.0016 'International Tables Vol C Tables 4.2.6.8 and 6.1.1.4'
H H 0.0000 0.0000 'International Tables Vol C Tables 4.2.6.8 and 6.1.1.4'
N N 0.0061 0.0033 'International Tables Vol C Tables 4.2.6.8 and 6.1.1.4'
O O 0.0106 0.0060 'International Tables Vol C Tables 4.2.6.8 and 6.1.1.4'
Cu Cu 0.3201 1.2651 'International Tables Vol C Tables 4.2.6.8 and 6.1.1.4'
Er Er -0.2586 4.9576 'International Tables Vol C Tables 4.2.6.8 and 6.1.1.4'
Br Br -0.2901 2.4595 'International Tables Vol C Tables 4.2.6.8 and 6.1.1.4'

loop_
_geom_angle_atom_site_label_1
_geom_angle_atom_site_label_2
_geom_angle_atom_site_label_3
_geom_angle
_geom_angle_site_symmetry_1
_geom_angle_site_symmetry_3
Cu1 Br1 Cu2 65.69(12) . 3
Cu1 Br1 Cu2 69.63(13) . .
Cu2 Br1 Cu2 66.81(16) 3 .
Cu1 Br2 Cu2 68.45(14) . 3
N1 C1 C2 122.2(18) . .
N1 C1 H1 118.9 . .
C2 C1 H1 118.9 . .
C3 C2 C1 119.8(19) . .
C3 C2 H2 120.1 . .
C1 C2 H2 120.1 . .
C2 C3 C4 118.4(19) . .
C2 C3 H3 120.8 . .
C4 C3 H3 120.8 . .
C5 C4 C3 118.7(16) . .
C5 C4 C6 119.0(15) . .
C3 C4 C6 122.3(16) . .
N1 C5 C4 123.8(17) . .
N1 C5 H5 118.1 . .
C4 C5 H5 118.1 . .
O1 C6 O2 123.9(17) . .
O1 C6 C4 117.6(16) . .
O2 C6 C4 118.4(15) . .
O3 C7 O4 127.4(15) . .
O3 C7 C7 116.5(16) . 5_556
O4 C7 C7 115.9(15) . 5_556
N2 C8 C9 120.0(18) . .
N2 C8 H8 120.0 . .
C9 C8 H8 120.0 . .
C10 C9 C8 120.2(17) . .
C10 C9 H9 119.9 . .
C8 C9 H9 119.9 . .
C11 C10 C9 120.0(18) . .
C11 C10 H10 120.0 . .
C9 C10 H10 120.0 . .
C10 C11 C12 117.7(17) . .
C10 C11 C13 123.6(16) . .
C12 C11 C13 118.5(15) . .
N2 C12 C11 121.5(17) . .
N2 C12 H12 119.2 . .
C11 C12 H12 119.2 . .
O5 C13 O6 124.3(17) . .
O5 C13 C11 117.2(15) . .
O6 C13 C11 118.6(16) . .
N1 Cu1 Br2 125.7(5) . .
N1 Cu1 Br1 118.3(5) . .
Br2 Cu1 Br1 108.33(15) . .
N1 Cu1 Cu2 177.1(5) . 3
Br2 Cu1 Cu2 56.46(13) . 3
Br1 Cu1 Cu2 58.84(12) . 3
N1 Cu1 Cu1 120.3(5) . 3
Br2 Cu1 Cu1 67.47(15) . 3
Br1 Cu1 Cu1 105.33(11) . 3
Cu2 Cu1 Cu1 61.90(14) 3 3
N2 Cu2 Br2 117.3(5) 6_566 3
N2 Cu2 Br1 113.5(5) 6_566 3
Br2 Cu2 Br1 104.13(16) 3 3
N2 Cu2 Br1 96.9(6) 6_566 .
Br2 Cu2 Br1 115.33(18) 3 .
Br1 Cu2 Br1 109.87(16) 3 .
N2 Cu2 Cu1 156.3(6) 6_566 3
Br2 Cu2 Cu1 55.09(13) 3 3
Br1 Cu2 Cu1 55.47(12) 3 3
Br1 Cu2 Cu1 106.60(16) . 3
N2 Cu2 Cu2 132.7(5) 6_566 3
Br2 Cu2 Cu2 109.48(11) 3 3
Br1 Cu2 Cu2 57.78(15) 3 3
Br1 Cu2 Cu2 55.41(15) . 3
Cu1 Cu2 Cu2 62.81(15) 3 3
O2 Er1 O2 90.2(7) 1_655 3
O2 Er1 O6 139.7(5) 1_655 .
O2 Er1 O6 107.4(4) 3 .
O2 Er1 O6 107.4(4) 1_655 3_655
O2 Er1 O6 139.7(5) 3 3_655
O6 Er1 O6 82.4(6) . 3_655
O2 Er1 O1W 73.8(6) 1_655 3_655
O2 Er1 O1W 74.9(5) 3 3_655
O6 Er1 O1W 145.0(5) . 3_655
O6 Er1 O1W 75.8(5) 3_655 3_655
O2 Er1 O1W 74.9(5) 1_655 .
O2 Er1 O1W 73.8(6) 3 .
O6 Er1 O1W 75.8(5) . .
O6 Er1 O1W 145.0(5) 3_655 .
O1W Er1 O1W 135.1(8) 3_655 .
O2 Er1 O2W 147.1(5) 1_655 3_655
O2 Er1 O2W 72.6(5) 3 3_655
O6 Er1 O2W 73.1(5) . 3_655
O6 Er1 O2W 73.4(4) 3_655 3_655
O1W Er1 O2W 74.6(5) 3_655 3_655
O1W Er1 O2W 123.9(4) . 3_655
O2 Er1 O2W 72.6(5) 1_655 .
O2 Er1 O2W 147.1(5) 3 .
O6 Er1 O2W 73.4(4) . .
O6 Er1 O2W 73.1(5) 3_655 .
O1W Er1 O2W 123.9(4) 3_655 .
O1W Er1 O2W 74.6(5) . .
O2W Er1 O2W 135.0(6) 3_655 .
O5 Er2 O5 92.7(6) . 3
O5 Er2 O1 100.3(4) . 3
O5 Er2 O1 148.3(5) 3 3
O5 Er2 O1 148.3(5) . .
O5 Er2 O1 100.3(4) 3 .
O1 Er2 O1 83.4(6) 3 .
O5 Er2 O4 139.3(4) . 5_556
O5 Er2 O4 74.7(4) 3 5_556
O1 Er2 O4 76.6(4) 3 5_556
O1 Er2 O4 72.4(4) . 5_556
O5 Er2 O4 74.7(4) . 7
O5 Er2 O4 139.3(4) 3 7
O1 Er2 O4 72.4(4) 3 7
O1 Er2 O4 76.6(4) . 7
O4 Er2 O4 138.0(6) 5_556 7
O5 Er2 O3 80.8(4) . 3
O5 Er2 O3 74.3(4) 3 3
O1 Er2 O3 136.1(4) 3 3
O1 Er2 O3 75.3(4) . 3
O4 Er2 O3 129.6(4) 5_556 3
O4 Er2 O3 65.6(4) 7 3
O5 Er2 O3 74.3(4) . .
O5 Er2 O3 80.8(4) 3 .
O1 Er2 O3 75.3(4) 3 .
O1 Er2 O3 136.1(4) . .
O4 Er2 O3 65.6(4) 5_556 .
O4 Er2 O3 129.6(4) 7 .
O3 Er2 O3 143.7(6) 3 .
C5 N1 C1 117.1(17) . .
C5 N1 Cu1 120.2(13) . .
C1 N1 Cu1 120.7(14) . .
C8 N2 C12 120.5(18) . .
C8 N2 Cu2 122.8(14) . 6_656
C12 N2 Cu2 116.0(14) . 6_656
C6 O1 Er2 142.2(12) . .
C6 O2 Er1 162.9(13) . 1_455
C7 O3 Er2 121.0(10) . .
C7 O4 Er2 120.9(10) . 5_556
C13 O5 Er2 174.8(12) . .
C13 O6 Er1 134.1(12) . .

loop_
_geom_bond_atom_site_label_1
_geom_bond_atom_site_label_2
_geom_bond_distance
_geom_bond_site_symmetry_2
Br1 Cu1 2.447(4) .
Br1 Cu2 2.542(5) 3
Br1 Cu2 2.612(5) .
Br2 Cu1 2.387(5) .
Br2 Cu2 2.426(4) 3
C1 N1 1.35(3) .
C1 C2 1.38(3) .
C1 H1 0.9300 .
C2 C3 1.37(3) .
C2 H2 0.9300 .
C3 C4 1.38(2) .
C3 H3 0.9300 .
C4 C5 1.38(2) .
C4 C6 1.49(2) .
C5 N1 1.32(2) .
C5 H5 0.9300 .
C6 O1 1.25(2) .
C6 O2 1.26(2) .
C7 O3 1.245(18) .
C7 O4 1.260(18) .
C7 C7 1.55(3) 5_556
C8 N2 1.33(3) .
C8 C9 1.39(3) .
C8 H8 0.9300 .
C9 C10 1.37(3) .
C9 H9 0.9300 .
C10 C11 1.37(2) .
C10 H10 0.9300 .
C11 C12 1.41(2) .
C11 C13 1.49(2) .
C12 N2 1.35(2) .
C12 H12 0.9300 .
C13 O5 1.24(2) .
C13 O6 1.26(2) .
Cu1 N1 1.994(16) .
Cu1 Cu2 2.707(4) 3
Cu1 Cu1 2.906(8) 3
Cu2 N2 2.027(18) 6_566
Cu2 Br2 2.426(4) 3
Cu2 Br1 2.542(5) 3
Cu2 Cu1 2.707(4) 3
Cu2 Cu2 2.838(8) 3
Er1 O2 2.265(12) 1_655
Er1 O2 2.265(12) 3
Er1 O6 2.290(12) .
Er1 O6 2.290(12) 3_655
Er1 O1W 2.394(14) 3_655
Er1 O1W 2.394(14) .
Er1 O2W 2.421(12) 3_655
Er1 O2W 2.421(12) .
Er2 O5 2.255(11) .
Er2 O5 2.255(11) 3
Er2 O1 2.271(11) 3
Er2 O1 2.271(11) .
Er2 O4 2.457(11) 5_556
Er2 O4 2.457(11) 7
Er2 O3 2.460(11) 3
Er2 O3 2.460(11) .
N2 Cu2 2.027(18) 6_656
O2 Er1 2.265(12) 1_455
O4 Er2 2.457(11) 5_556
